data_1545624
loop_
_publ_author_name
'Xiaodong Zou'
'Mike S. Dadachov'

_publ_section_title
;
 A New Mixed Framework Compound with Corrugated [Si6O15] Layers:
 K2TiSi6O15
;
_journal_name_full 'Journal of Solid State Chemistry'
_journal_page_first 135
_journal_page_last 142
_journal_paper_doi 10.1006/jssc.2000.8972
_journal_volume 156
_journal_year 2001
_chemical_formula_moiety 'O15 Si6 Ti, 2(K)'
_chemical_formula_sum 'K2 O15 Si6 Ti'
_chemical_formula_weight 534.64
_space_group_IT_number 4
_symmetry_cell_setting monoclinic
_symmetry_Int_Tables_number 4
_symmetry_space_group_name_Hall 'P 2yb'
_symmetry_space_group_name_H-M 'P 1 21 1'
_cell_angle_alpha 90.
_cell_angle_beta 106.25(4)
_cell_angle_gamma 90.
_cell_formula_units_Z 2
_cell_length_a 6.916(3)
_cell_length_b 12.812(3)
_cell_length_c 7.661(2)
_cell_volume 651.7(4)
_diffrn_ambient_temperature 293
_diffrn_radiation_probe x-ray
_diffrn_radiation_type MoK\a
_diffrn_radiation_wavelength 0.71073
_exptl_absorpt_coefficient_mu 1.938
_exptl_crystal_density_diffrn 2.724
_exptl_crystal_F_000 528
_refine_ls_goodness_of_fit_ref 0.980
_refine_ls_number_parameters 218
_refine_ls_number_reflns 2565
_refine_ls_R_factor_all 0.0415
_refine_ls_R_factor_gt 0.0329
_refine_ls_wR_factor_gt 0.0736
_refine_ls_wR_factor_ref 0.0765
_cod_data_source_file JSSC-2001-156-135-142.cif
_cod_data_source_block K2TiSi6O15
_cod_original_sg_symbol_H-M 'P 21'
_cod_database_code 1545624

loop_
_symmetry_equiv_pos_site_id
_symmetry_equiv_pos_as_xyz
1 x,y,z
2 -x,1/2+y,-z

loop_
_atom_site_label
_atom_site_type_symbol
_atom_site_thermal_displace_type
_atom_site_fract_x
_atom_site_fract_y
_atom_site_fract_z
_atom_site_occupancy
_atom_site_U_iso_or_equiv
_atom_site_calc_flag
_atom_site_refinement_flags
_atom_site_disorder_assembly
_atom_site_disorder_group
Ti1 Ti Uiso 0.75640(10) 0.24950(10) 0.24870(10) 1.000 0.0082(2) . . . .
Si1 Si Uiso 0.0069(2) 0.67800(10) 0.3311(2) 1.000 0.0089(2) . . . .
Si2 Si Uiso 0.4502(2) 0.66610(10) 0.4433(2) 1.000 0.0085(2) . . . .
Si3 Si Uiso 0.6714(2) 0.50900(10) 0.2924(2) 1.000 0.0085(2) . . . .
Si4 Si Uiso 0.0127(2) 0.84230(10) 0.0441(2) 1.000 0.0089(2) . . . .
Si5 Si Uiso 0.5439(2) 0.33400(10) -0.1641(2) 1.000 0.0090(2) . . . .
Si6 Si Uiso 0.3061(2) 0.50690(10) -0.0688(2) 1.000 0.0082(2) . . . .
O1 O Uiso 0.2352(5) 0.8825(3) 0.1629(5) 1.000 0.0141(7) . . . .
O1L O Uiso -0.0757(5) 0.7604(3) 0.1649(5) 1.000 0.0142(6) . . . .
O2 O Uiso 0.5375(5) 0.7588(3) 0.3409(5) 1.000 0.0131(6) . . . .
O3 O Uiso 0.7333(5) 0.3911(3) 0.3346(5) 1.000 0.0150(7) . . . .
O4 O Uiso 0.2064(5) 0.6088(3) -0.1702(5) 1.000 0.0133(6) . . . .
O5 O Uiso 0.5585(5) 0.2779(3) 0.0241(5) 1.000 0.0127(7) . . . .
O6 O Uiso 0.0235(5) 0.7927(3) -0.1431(5) 1.000 0.0125(7) . . . .
O7 O Uiso -0.1330(5) 0.5755(3) 0.2778(5) 1.000 0.0160(7) . . . .
O8 O Uiso 0.5889(5) 0.5620(3) 0.4533(5) 1.000 0.0129(7) . . . .
O9 O Uiso -0.1358(5) 0.9435(2) 0.0014(5) 1.000 0.0126(6) . . . .
O10 O Uiso 0.4997(5) 0.5284(3) 0.1028(5) 1.000 0.0165(7) . . . .
O12 O Uiso 0.3861(5) 0.4318(3) -0.2082(5) 1.000 0.0122(6) . . . .
O13 O Uiso 0.2265(5) 0.6356(3) 0.3191(5) 1.000 0.0149(7) . . . .
O14 O Uiso 0.4519(5) 0.7006(3) 0.6437(5) 1.000 0.0123(6) . . . .
O15 O Uiso 0.0245(5) 0.7260(3) 0.5265(5) 1.000 0.0132(7) . . . .
K1 K Uiso 0.1943(2) 0.40640(10) 0.4206(2) 1.000 0.0296(3) . . . .
K2 K Uiso 0.2022(2) 0.10810(10) 0.1500(2) 1.000 0.0267(3) . . . .

loop_
_geom_angle_atom_site_label_1
_geom_angle_atom_site_label_2
_geom_angle_atom_site_label_3
_geom_angle
_geom_angle_site_symmetry_1
_geom_angle_site_symmetry_2
_geom_angle_site_symmetry_3
_geom_angle_publ_flag
O3 Ti1 O5 91.21(17) . . . yes
O3 Ti1 O4 177.11(16) . . 2_645 yes
O3 Ti1 O6 91.30(17) . . 2_645 yes
O3 Ti1 O14 90.93(16) . . 2_646 yes
O3 Ti1 O15 87.87(16) . . 2_646 yes
O4 Ti1 O5 91.23(17) 2_645 . . yes
O5 Ti1 O6 91.01(16) . . 2_645 yes
O5 Ti1 O14 90.81(16) . . 2_646 yes
O5 Ti1 O15 175.68(17) . . 2_646 yes
O4 Ti1 O6 87.11(16) 2_645 . 2_645 yes
O4 Ti1 O14 90.59(17) 2_645 . 2_646 yes
O4 Ti1 O15 89.58(17) 2_645 . 2_646 yes
O6 Ti1 O14 177.10(17) 2_645 . 2_646 yes
O6 Ti1 O15 84.80(16) 2_645 . 2_646 yes
O14 Ti1 O15 93.42(16) 2_646 . 2_646 yes
O1L Si1 O7 106.0(2) . . . yes
O1L Si1 O13 107.4(2) . . . yes
O1L Si1 O15 113.7(2) . . . yes
O7 Si1 O13 102.4(2) . . . yes
O7 Si1 O15 115.8(2) . . . yes
O13 Si1 O15 110.7(2) . . . yes
O2 Si2 O8 109.0(2) . . . yes
O2 Si2 O13 108.3(2) . . . yes
O2 Si2 O14 111.0(2) . . . yes
O8 Si2 O13 106.4(2) . . . yes
O8 Si2 O14 109.6(2) . . . yes
O13 Si2 O14 112.4(2) . . . yes
O3 Si3 O8 111.9(2) . . . yes
O3 Si3 O10 114.8(2) . . . yes
O3 Si3 O7 109.4(2) . . 1_655 yes
O8 Si3 O10 106.8(2) . . . yes
O7 Si3 O8 107.7(2) 1_655 . . yes
O7 Si3 O10 105.9(2) 1_655 . . yes
O1 Si4 O1L 109.3(2) . . . yes
O1 Si4 O6 110.7(2) . . . yes
O1 Si4 O9 107.6(2) . . . yes
O1L Si4 O6 112.1(2) . . . yes
O1L Si4 O9 108.1(2) . . . yes
O6 Si4 O9 108.9(2) . . . yes
O5 Si5 O12 113.8(2) . . . yes
O1 Si5 O5 110.0(2) 2_645 . . yes
O2 Si5 O5 114.0(2) 2_645 . . yes
O1 Si5 O12 106.1(2) 2_645 . . yes
O2 Si5 O12 103.1(2) 2_645 . . yes
O1 Si5 O2 109.4(2) 2_645 . 2_645 yes
O4 Si6 O10 114.1(2) . . . yes
O4 Si6 O12 110.2(2) . . . yes
O4 Si6 O9 108.3(2) . . 2_545 yes
O10 Si6 O12 106.0(2) . . . yes
O9 Si6 O10 109.6(2) 2_545 . . yes
O9 Si6 O12 108.58(19) 2_545 . . yes
Si4 O1 Si5 127.7(2) . . 2_655 yes
Si1 O1L Si4 139.2(3) . . . yes
Si2 O2 Si5 138.0(3) . . 2_655 yes
Ti1 O3 Si3 149.7(2) . . . yes
Ti1 O4 Si6 147.7(2) 2_655 . . yes
Ti1 O5 Si5 138.7(2) . . . yes
Ti1 O6 Si4 135.4(2) 2_655 . . yes
Si1 O7 Si3 149.2(3) . . 1_455 yes
Si2 O8 Si3 128.7(2) . . . yes
Si4 O9 Si6 143.5(2) . . 2_555 yes
Si3 O10 Si6 159.6(3) . . . yes
Si5 O12 Si6 129.9(2) . . . yes
Si1 O13 Si2 129.4(3) . . . yes
Ti1 O14 Si2 133.5(2) 2_656 . . yes
Ti1 O15 Si1 135.9(2) 2_656 . . yes

loop_
_geom_bond_atom_site_label_1
_geom_bond_atom_site_label_2
_geom_bond_distance
_geom_bond_site_symmetry_1
_geom_bond_site_symmetry_2
_geom_bond_publ_flag
Ti1 O3 1.952(4) . . yes
Ti1 O5 1.910(4) . . yes
Ti1 O4 1.940(4) . 2_645 yes
Ti1 O6 1.992(4) . 2_645 yes
Ti1 O14 1.952(4) . 2_646 yes
Ti1 O15 1.973(4) . 2_646 yes
Si1 O1L 1.629(4) . . yes
Si1 O7 1.614(4) . . yes
Si1 O13 1.640(4) . . yes
Si1 O15 1.591(4) . . yes
Si2 O2 1.630(4) . . yes
Si2 O8 1.632(4) . . yes
Si2 O13 1.621(4) . . yes
Si2 O14 1.595(4) . . yes
Si3 O3 1.579(4) . . yes
Si3 O8 1.643(4) . . yes
Si3 O10 1.618(4) . . yes
Si3 O7 1.629(4) . 1_655 yes
Si4 O1 1.636(4) . . yes
Si4 O1L 1.627(4) . . yes
Si4 O6 1.589(4) . . yes
Si4 O9 1.629(3) . . yes
Si5 O5 1.589(4) . . yes
Si5 O12 1.634(4) . . yes
Si5 O1 1.647(4) . 2_645 yes
Si5 O2 1.629(4) . 2_645 yes
Si6 O4 1.576(4) . . yes
Si6 O10 1.616(4) . . yes
Si6 O12 1.644(4) . . yes
Si6 O9 1.629(4) . 2_545 yes

loop_
_geom_torsion_atom_site_label_1
_geom_torsion_atom_site_label_2
_geom_torsion_atom_site_label_3
_geom_torsion_atom_site_label_4
_geom_torsion
_geom_torsion_site_symmetry_1
_geom_torsion_site_symmetry_2
_geom_torsion_site_symmetry_3
_geom_torsion_site_symmetry_4
_geom_torsion_publ_flag
O5 Ti1 O3 Si3 -21.3(5) . . . . no
O6 Ti1 O3 Si3 69.8(5) 2_645 . . . no
O14 Ti1 O3 Si3 -112.1(5) 2_646 . . . no
O15 Ti1 O3 Si3 154.5(5) 2_646 . . . no
O3 Ti1 O5 Si5 79.5(4) . . . . no
O4 Ti1 O5 Si5 -99.0(4) 2_645 . . . no
O6 Ti1 O5 Si5 -11.9(4) 2_645 . . . no
O14 Ti1 O5 Si5 170.4(4) 2_646 . . . no
O5 Ti1 O4 Si6 -40.2(5) . . 2_645 2_645 no
O3 Ti1 O6 Si4 -85.5(3) . . 2_645 2_645 no
O5 Ti1 O6 Si4 5.7(3) . . 2_645 2_645 no
O3 Ti1 O14 Si2 -82.2(3) . . 2_646 2_646 no
O5 Ti1 O14 Si2 -173.4(3) . . 2_646 2_646 no
O3 Ti1 O15 Si1 95.0(3) . . 2_646 2_646 no
O7 Si1 O1L Si4 -137.9(4) . . . . no
O13 Si1 O1L Si4 -29.0(4) . . . . no
O15 Si1 O1L Si4 93.8(4) . . . . no
O1L Si1 O7 Si3 -94.7(5) . . . 1_455 no
O13 Si1 O7 Si3 152.9(5) . . . 1_455 no
O15 Si1 O7 Si3 32.4(6) . . . 1_455 no
O1L Si1 O13 Si2 104.2(3) . . . . no
O7 Si1 O13 Si2 -144.4(3) . . . . no
O15 Si1 O13 Si2 -20.4(4) . . . . no
O1L Si1 O15 Ti1 -119.1(3) . . . 2_656 no
O7 Si1 O15 Ti1 117.8(3) . . . 2_656 no
O13 Si1 O15 Ti1 1.8(4) . . . 2_656 no
O8 Si2 O2 Si5 122.7(4) . . . 2_655 no
O13 Si2 O2 Si5 7.3(4) . . . 2_655 no
O14 Si2 O2 Si5 -116.5(4) . . . 2_655 no
O2 Si2 O8 Si3 -45.5(4) . . . . no
O13 Si2 O8 Si3 71.2(3) . . . . no
O14 Si2 O8 Si3 -167.1(3) . . . . no
O2 Si2 O13 Si1 -94.7(3) . . . . no
O8 Si2 O13 Si1 148.2(3) . . . . no
O14 Si2 O13 Si1 28.3(4) . . . . no
O2 Si2 O14 Ti1 101.9(3) . . . 2_656 no
O8 Si2 O14 Ti1 -137.6(3) . . . 2_656 no
O13 Si2 O14 Ti1 -19.5(4) . . . 2_656 no
O8 Si3 O3 Ti1 147.2(4) . . . . no
O10 Si3 O3 Ti1 25.3(5) . . . . no
O7 Si3 O3 Ti1 -93.5(5) 1_655 . . . no
O3 Si3 O8 Si2 -160.0(3) . . . . no
O10 Si3 O8 Si2 -33.6(4) . . . . no
O7 Si3 O8 Si2 79.7(3) 1_655 . . . no
O3 Si3 O10 Si6 29.9(8) . . . . no
O8 Si3 O10 Si6 -94.8(8) . . . . no
O7 Si3 O10 Si6 150.6(7) 1_655 . . . no
O3 Si3 O7 Si1 -133.5(5) . . 1_655 1_655 no
O8 Si3 O7 Si1 -11.6(6) . . 1_655 1_655 no
O10 Si3 O7 Si1 102.3(5) . . 1_655 1_655 no
O1L Si4 O1 Si5 93.6(3) . . . 2_655 no
O6 Si4 O1 Si5 -30.3(4) . . . 2_655 no
O9 Si4 O1 Si5 -149.2(3) . . . 2_655 no
O1 Si4 O1L Si1 -26.7(4) . . . . no
O6 Si4 O1L Si1 96.4(4) . . . . no
O9 Si4 O1L Si1 -143.7(4) . . . . no
O1 Si4 O6 Ti1 11.1(4) . . . 2_655 no
O1L Si4 O6 Ti1 -111.3(3) . . . 2_655 no
O9 Si4 O6 Ti1 129.2(3) . . . 2_655 no
O1 Si4 O9 Si6 -97.5(4) . . . 2_555 no
O1L Si4 O9 Si6 20.5(4) . . . 2_555 no
O6 Si4 O9 Si6 142.5(4) . . . 2_555 no
O12 Si5 O5 Ti1 -119.6(3) . . . . no
O1 Si5 O5 Ti1 -0.7(4) 2_645 . . . no
O2 Si5 O5 Ti1 122.6(3) 2_645 . . . no
O5 Si5 O12 Si6 25.0(4) . . . . no
O1 Si5 O12 Si6 -96.1(3) 2_645 . . . no
O2 Si5 O12 Si6 149.0(3) 2_645 . . . no
O5 Si5 O1 Si4 26.2(4) . . 2_645 2_645 no
O12 Si5 O1 Si4 149.8(3) . . 2_645 2_645 no
O5 Si5 O2 Si2 -77.5(4) . . 2_645 2_645 no
O12 Si5 O2 Si2 158.7(4) . . 2_645 2_645 no
O10 Si6 O4 Ti1 34.4(5) . . . 2_655 no
O12 Si6 O4 Ti1 -84.6(5) . . . 2_655 no
O9 Si6 O4 Ti1 156.7(4) 2_545 . . 2_655 no
O4 Si6 O10 Si3 159.0(7) . . . . no
O12 Si6 O10 Si3 -79.6(8) . . . . no
O9 Si6 O10 Si3 37.4(8) 2_545 . . . no
O4 Si6 O12 Si5 163.6(3) . . . . no
O10 Si6 O12 Si5 39.7(4) . . . . no
O9 Si6 O12 Si5 -77.9(3) 2_545 . . . no
O4 Si6 O9 Si4 104.7(4) . . 2_545 2_545 no
O10 Si6 O9 Si4 -130.2(4) . . 2_545 2_545 no
O12 Si6 O9 Si4 -14.9(5) . . 2_545 2_545 no
